data_7061072
loop_
_publ_author_name
'Dayaker, Gandrath'
'Erb, William'
'Hedidi, Madani'
'Chevallier, Floris'
'Blot, Marielle'
'Gros, Philippe C.'
'Hilmersson, G\"oran'
'Roisnel, Thierry'
'Dorcet, Vincent'
'Bentabed-Ababsa, Ghenia'
'Mongin, Florence'

_publ_section_title
;
 Enantioselective deprotometalation of alkyl ferrocenecarboxylates using
 bimetallic bases
;
_journal_issue 48
_journal_name_full 'New Journal of Chemistry'
_journal_page_first 22579
_journal_page_last 22590
_journal_paper_doi 10.1039/D1NJ04526A
_journal_volume 45
_journal_year 2021
_chemical_absolute_configuration rm/ad/rmad/syn/unk/.
_chemical_compound_source 'synthesis as described'
_chemical_formula_moiety 'C18 H28 N, Cl'
_chemical_formula_sum 'C18 H28 Cl N'
_chemical_formula_weight 293.86
_space_group_crystal_system monoclinic
_space_group_IT_number 4
_space_group_name_Hall 'P 2yb'
_space_group_name_H-M_alt 'P 1 21 1'
_atom_sites_solution_hydrogens geom
_atom_sites_solution_primary direct
_atom_sites_solution_secondary difmap
_audit_update_record
;
2021-09-16 deposited with the CCDC.	2021-11-18 downloaded from the CCDC.
;
_cell_angle_alpha 90
_cell_angle_beta 118.3930(10)
_cell_angle_gamma 90
_cell_formula_units_Z 2
_cell_length_a 11.2823(3)
_cell_length_b 7.3708(2)
_cell_length_c 11.7289(3)
_cell_measurement_reflns_used 9515
_cell_measurement_temperature 150(2)
_cell_measurement_theta_max 27.49
_cell_measurement_theta_min 3.40
_cell_measurement_wavelength 0.71073
_cell_volume 858.04(4)
_computing_cell_refinement 'Bruker APEX2 (Bruker, 2014)'
_computing_data_collection 'Bruker APEX2 (Bruker, 2014)'
_computing_data_reduction 'Bruker APEX2 (Bruker, 2014)'
_computing_molecular_graphics
;
   'SXGRAPH (L. Farrugia, 1999), Mercury (CSD, 2020)'
;
_computing_publication_material 'CRYSCALC (T. Roisnel, local program, 2020)'
_computing_structure_refinement 'SHELXL-2018_3 (Sheldrick, 2018)'
_computing_structure_solution 'SIR97 (A. Altomare et al., 1999)'
_diffrn_ambient_temperature 150(2)
_diffrn_detector 'CCD plate'
_diffrn_detector_area_resol_mean 8.33
_diffrn_measured_fraction_theta_full 0.998
_diffrn_measured_fraction_theta_max 0.998
_diffrn_measurement_device_type 'APEXII, Bruker-AXS'
_diffrn_measurement_method 'CCD rotation images, thin slices'
_diffrn_orient_matrix_UB_11 -0.0508560
_diffrn_orient_matrix_UB_12 0.0979761
_diffrn_orient_matrix_UB_13 0.0170636
_diffrn_orient_matrix_UB_21 0.0381006
_diffrn_orient_matrix_UB_22 -0.0417264
_diffrn_orient_matrix_UB_23 0.0918727
_diffrn_orient_matrix_UB_31 0.0781890
_diffrn_orient_matrix_UB_32 0.0840588
_diffrn_orient_matrix_UB_33 0.0257165
_diffrn_radiation_monochromator graphite
_diffrn_radiation_probe x-ray
_diffrn_radiation_source 'fine-focus sealed tube'
_diffrn_radiation_type MoK\a
_diffrn_radiation_wavelength 0.71073
_diffrn_reflns_av_R_equivalents 0.0317
_diffrn_reflns_av_unetI/netI 0.0261
_diffrn_reflns_limit_h_max 14
_diffrn_reflns_limit_h_min -13
_diffrn_reflns_limit_k_max 9
_diffrn_reflns_limit_k_min -9
_diffrn_reflns_limit_l_max 15
_diffrn_reflns_limit_l_min -15
_diffrn_reflns_number 13935
_diffrn_reflns_theta_full 25.242
_diffrn_reflns_theta_max 27.484
_diffrn_reflns_theta_min 3.397
_exptl_absorpt_coefficient_mu 0.215
_exptl_absorpt_correction_T_max 0.983
_exptl_absorpt_correction_T_min 0.791
_exptl_absorpt_correction_type multi-scan
_exptl_absorpt_process_details
;
  [Sheldrick, G.M. (2014). SADABS Bruker AXS Inc., Madison, Wisconsin, USA]
;
_exptl_crystal_colour colourless
_exptl_crystal_density_diffrn 1.137
_exptl_crystal_description prism
_exptl_crystal_F_000 320
_exptl_crystal_size_max 0.480
_exptl_crystal_size_mid 0.130
_exptl_crystal_size_min 0.080
_refine_diff_density_max 0.265
_refine_diff_density_min -0.142
_refine_diff_density_rms 0.032
_refine_ls_abs_structure_details
;
Flack x determined using 1613 quotients [(I+)-(I-)]/[(I+)+(I-)]
(Parsons, Flack and Wagner, Acta Cryst. B69 (2013) 249-259).
;
_refine_ls_abs_structure_Flack 0.033(16)
_refine_ls_extinction_method none
_refine_ls_goodness_of_fit_ref 1.046
_refine_ls_hydrogen_treatment constr
_refine_ls_matrix_type full
_refine_ls_number_parameters 185
_refine_ls_number_reflns 3854
_refine_ls_number_restraints 1
_refine_ls_restrained_S_all 1.045
_refine_ls_R_factor_all 0.0280
_refine_ls_R_factor_gt 0.0266
_refine_ls_shift/su_max 0.000
_refine_ls_shift/su_mean 0.000
_refine_ls_structure_factor_coef Fsqd
_refine_ls_weighting_details 'w=1/[\s^2^(Fo^2^)+(0.0413P)^2^+0.0918P] where P=(Fo^2^+2Fc^2^)/3'
_refine_ls_weighting_scheme calc
_refine_ls_wR_factor_gt 0.0705
_refine_ls_wR_factor_ref 0.0717
_reflns_Friedel_coverage 0.824
_reflns_Friedel_fraction_full 0.992
_reflns_Friedel_fraction_max 0.963
_reflns_number_gt 3724
_reflns_number_total 3854
_reflns_threshold_expression >2sigma(I)
_cod_data_source_file d1nj04526a2.cif
_cod_data_source_block D9_179F2_HpinoSR
_cod_depositor_comments 'Adding full bibliography for 7061069--7061073.cif.'
_cod_original_sg_symbol_H-M 'P 21'
_cod_database_code 7061072

loop_
_space_group_symop_operation_xyz
'x, y, z'
'-x, y+1/2, -z'

loop_
_atom_site_label
_atom_site_type_symbol
_atom_site_fract_x
_atom_site_fract_y
_atom_site_fract_z
_atom_site_U_iso_or_equiv
_atom_site_adp_type
_atom_site_occupancy
_atom_site_site_symmetry_order
_atom_site_calc_flag
_atom_site_refinement_flags_posn
_atom_site_refinement_flags_adp
_atom_site_refinement_flags_occupancy
_atom_site_disorder_assembly
_atom_site_disorder_group
C1 C 0.63594(16) 0.8480(3) -0.08739(15) 0.0288(4) Uani 1 1 d . . . . .
H1A H 0.653612 0.970075 -0.108772 0.043 Uiso 1 1 calc R U . . .
H1B H 0.540186 0.836488 -0.112108 0.043 Uiso 1 1 calc R U . . .
H1C H 0.659649 0.757960 -0.134680 0.043 Uiso 1 1 calc R U . . .
C2 C 0.72083(16) 0.8157(3) 0.05844(15) 0.0227(3) Uani 1 1 d . . . . .
H2 H 0.707309 0.687197 0.077054 0.027 Uiso 1 1 calc R U . . .
C3 C 0.86948(15) 0.8443(3) 0.10494(15) 0.0255(3) Uani 1 1 d . . . . .
C4 C 0.9568(2) 0.6961(3) 0.15027(19) 0.0363(5) Uani 1 1 d . . . . .
H4 H 0.924347 0.580610 0.158760 0.044 Uiso 1 1 calc R U . . .
C5 C 1.0926(2) 0.7189(4) 0.1831(2) 0.0479(6) Uani 1 1 d . . . . .
H5 H 1.152422 0.618498 0.214177 0.058 Uiso 1 1 calc R U . . .
C6 C 1.1399(2) 0.8864(4) 0.1707(2) 0.0493(7) Uani 1 1 d . . . . .
H6 H 1.231774 0.900164 0.191654 0.059 Uiso 1 1 calc R U . . .
C7 C 1.0546(2) 1.0335(4) 0.1282(2) 0.0432(5) Uani 1 1 d . . . . .
H7 H 1.088136 1.148988 0.121395 0.052 Uiso 1 1 calc R U . . .
C8 C 0.91897(19) 1.0137(3) 0.09492(18) 0.0316(4) Uani 1 1 d . . . . .
H8 H 0.860345 1.115455 0.065455 0.038 Uiso 1 1 calc R U . . .
N9 N 0.66955(14) 0.93921(19) 0.12902(13) 0.0197(3) Uani 1 1 d . . . . .
H9A H 0.672300 1.055737 0.104752 0.024 Uiso 1 1 calc R U . . .
H9B H 0.581759 0.911392 0.102840 0.024 Uiso 1 1 calc R U . . .
C10 C 0.74636(17) 0.9287(2) 0.27501(15) 0.0208(3) Uani 1 1 d . . . . .
H10 H 0.840227 0.970823 0.301869 0.025 Uiso 1 1 calc R U . . .
C11 C 0.68561(19) 1.0616(2) 0.33574(16) 0.0238(4) Uani 1 1 d . . . . .
H11 H 0.585464 1.062861 0.280622 0.029 Uiso 1 1 calc R U . . .
C12 C 0.7385(3) 1.2540(3) 0.3425(2) 0.0387(5) Uani 1 1 d . . . . .
H12A H 0.693875 1.336301 0.375715 0.058 Uiso 1 1 calc R U . . .
H12B H 0.719766 1.293083 0.255652 0.058 Uiso 1 1 calc R U . . .
H12C H 0.835990 1.256154 0.400497 0.058 Uiso 1 1 calc R U . . .
C13 C 0.71920(19) 0.9951(3) 0.47202(16) 0.0273(4) Uani 1 1 d . . . . .
H13 H 0.707034 1.087792 0.527831 0.033 Uiso 1 1 calc R U . . .
C14 C 0.8592(2) 0.9008(3) 0.53493(18) 0.0319(4) Uani 1 1 d . . . . .
H14A H 0.902898 0.892324 0.630606 0.038 Uiso 1 1 calc R U . . .
H14B H 0.922075 0.948014 0.505276 0.038 Uiso 1 1 calc R U . . .
C15 C 0.7811(2) 0.7270(3) 0.46268(17) 0.0283(4) Uani 1 1 d . . . . .
H15 H 0.817185 0.610271 0.510157 0.034 Uiso 1 1 calc R U . . .
C16 C 0.7567(2) 0.7305(2) 0.32202(18) 0.0267(4) Uani 1 1 d . . . . .
H16A H 0.672325 0.664920 0.265336 0.032 Uiso 1 1 calc R U . . .
H16B H 0.831860 0.668452 0.316870 0.032 Uiso 1 1 calc R U . . .
C17 C 0.65644(19) 0.8058(3) 0.46984(16) 0.0280(4) Uani 1 1 d . . . . .
C18 C 0.5155(2) 0.7609(3) 0.3626(2) 0.0385(5) Uani 1 1 d . . . . .
H18A H 0.499679 0.630114 0.362496 0.058 Uiso 1 1 calc R U . . .
H18B H 0.507399 0.796664 0.278737 0.058 Uiso 1 1 calc R U . . .
H18C H 0.448821 0.826877 0.377638 0.058 Uiso 1 1 calc R U . . .
C19 C 0.6603(3) 0.7633(3) 0.5999(2) 0.0420(5) Uani 1 1 d . . . . .
H19A H 0.591814 0.835759 0.608021 0.063 Uiso 1 1 calc R U . . .
H19B H 0.749542 0.792999 0.671206 0.063 Uiso 1 1 calc R U . . .
H19C H 0.641894 0.634047 0.603500 0.063 Uiso 1 1 calc R U . . .
Cl1 Cl 0.36505(3) 0.83468(5) 0.00404(4) 0.02569(11) Uani 1 1 d . . . . .

loop_
_atom_site_aniso_label
_atom_site_aniso_U_11
_atom_site_aniso_U_22
_atom_site_aniso_U_33
_atom_site_aniso_U_23
_atom_site_aniso_U_13
_atom_site_aniso_U_12
C1 0.0254(7) 0.0384(10) 0.0217(7) -0.0058(9) 0.0104(6) -0.0040(9)
C2 0.0253(7) 0.0209(8) 0.0230(7) -0.0023(7) 0.0124(6) 0.0005(7)
C3 0.0230(7) 0.0337(9) 0.0206(6) 0.0004(8) 0.0109(6) 0.0053(9)
C4 0.0376(11) 0.0430(12) 0.0298(10) 0.0058(9) 0.0174(8) 0.0155(9)
C5 0.0335(11) 0.0758(18) 0.0331(10) 0.0070(11) 0.0147(9) 0.0270(12)
C6 0.0198(9) 0.096(2) 0.0302(10) 0.0012(11) 0.0105(8) 0.0065(11)
C7 0.0254(10) 0.0690(16) 0.0332(10) 0.0014(11) 0.0124(8) -0.0081(11)
C8 0.0225(8) 0.0411(11) 0.0311(9) 0.0026(9) 0.0125(7) -0.0008(8)
N9 0.0185(6) 0.0196(7) 0.0207(6) -0.0003(5) 0.0090(5) -0.0008(5)
C10 0.0194(7) 0.0211(8) 0.0188(7) -0.0011(6) 0.0066(6) -0.0004(6)
C11 0.0290(9) 0.0184(8) 0.0214(8) -0.0012(6) 0.0100(6) 0.0024(7)
C12 0.0584(13) 0.0214(9) 0.0339(10) -0.0045(8) 0.0201(9) -0.0057(10)
C13 0.0341(9) 0.0253(9) 0.0201(7) -0.0021(7) 0.0109(7) 0.0029(8)
C14 0.0302(9) 0.0356(10) 0.0213(8) 0.0005(7) 0.0053(7) 0.0038(8)
C15 0.0349(10) 0.0241(9) 0.0229(8) 0.0039(7) 0.0112(7) 0.0072(8)
C16 0.0340(9) 0.0213(8) 0.0249(8) 0.0019(7) 0.0141(7) 0.0065(7)
C17 0.0344(9) 0.0277(10) 0.0234(7) 0.0041(7) 0.0150(7) 0.0025(8)
C18 0.0350(10) 0.0477(12) 0.0354(10) 0.0025(9) 0.0188(8) -0.0075(9)
C19 0.0588(13) 0.0429(11) 0.0311(10) 0.0079(9) 0.0268(10) 0.0054(11)
Cl1 0.02080(18) 0.02470(19) 0.03046(19) -0.00459(18) 0.01129(14) -0.00253(18)

loop_
_atom_type_symbol
_atom_type_description
_atom_type_scat_dispersion_real
_atom_type_scat_dispersion_imag
_atom_type_scat_source
C C 0.0033 0.0016 'International Tables Vol C Tables 4.2.6.8 and 6.1.1.4'
H H 0.0000 0.0000 'International Tables Vol C Tables 4.2.6.8 and 6.1.1.4'
N N 0.0061 0.0033 'International Tables Vol C Tables 4.2.6.8 and 6.1.1.4'
Cl Cl 0.1484 0.1585 'International Tables Vol C Tables 4.2.6.8 and 6.1.1.4'

loop_
_geom_angle_atom_site_label_1
_geom_angle_atom_site_label_2
_geom_angle_atom_site_label_3
_geom_angle
_geom_angle_site_symmetry_1
_geom_angle_site_symmetry_3
_geom_angle_publ_flag
C2 C1 H1A 109.5 . . ?
C2 C1 H1B 109.5 . . ?
H1A C1 H1B 109.5 . . ?
C2 C1 H1C 109.5 . . ?
H1A C1 H1C 109.5 . . ?
H1B C1 H1C 109.5 . . ?
C3 C2 N9 111.40(14) . . ?
C3 C2 C1 112.27(13) . . ?
N9 C2 C1 108.55(14) . . ?
C3 C2 H2 108.2 . . ?
N9 C2 H2 108.2 . . ?
C1 C2 H2 108.2 . . ?
C8 C3 C4 119.63(17) . . ?
C8 C3 C2 120.96(17) . . ?
C4 C3 C2 119.3(2) . . ?
C3 C4 C5 119.5(2) . . ?
C3 C4 H4 120.3 . . ?
C5 C4 H4 120.3 . . ?
C6 C5 C4 120.4(2) . . ?
C6 C5 H5 119.8 . . ?
C4 C5 H5 119.8 . . ?
C7 C6 C5 120.25(19) . . ?
C7 C6 H6 119.9 . . ?
C5 C6 H6 119.9 . . ?
C6 C7 C8 120.2(2) . . ?
C6 C7 H7 119.9 . . ?
C8 C7 H7 119.9 . . ?
C3 C8 C7 120.0(2) . . ?
C3 C8 H8 120.0 . . ?
C7 C8 H8 120.0 . . ?
C10 N9 C2 115.19(12) . . ?
C10 N9 H9A 108.5 . . ?
C2 N9 H9A 108.5 . . ?
C10 N9 H9B 108.5 . . ?
C2 N9 H9B 108.5 . . ?
H9A N9 H9B 107.5 . . ?
N9 C10 C16 111.01(13) . . ?
N9 C10 C11 110.36(13) . . ?
C16 C10 C11 114.11(14) . . ?
N9 C10 H10 107.0 . . ?
C16 C10 H10 107.0 . . ?
C11 C10 H10 107.0 . . ?
C12 C11 C13 110.23(15) . . ?
C12 C11 C10 111.33(15) . . ?
C13 C11 C10 109.38(14) . . ?
C12 C11 H11 108.6 . . ?
C13 C11 H11 108.6 . . ?
C10 C11 H11 108.6 . . ?
C11 C12 H12A 109.5 . . ?
C11 C12 H12B 109.5 . . ?
H12A C12 H12B 109.5 . . ?
C11 C12 H12C 109.5 . . ?
H12A C12 H12C 109.5 . . ?
H12B C12 H12C 109.5 . . ?
C11 C13 C14 109.20(15) . . ?
C11 C13 C17 112.52(14) . . ?
C14 C13 C17 87.64(14) . . ?
C11 C13 H13 114.8 . . ?
C14 C13 H13 114.8 . . ?
C17 C13 H13 114.8 . . ?
C13 C14 C15 85.70(13) . . ?
C13 C14 H14A 114.4 . . ?
C15 C14 H14A 114.4 . . ?
C13 C14 H14B 114.4 . . ?
C15 C14 H14B 114.4 . . ?
H14A C14 H14B 111.5 . . ?
C16 C15 C14 109.62(16) . . ?
C16 C15 C17 110.21(14) . . ?
C14 C15 C17 87.47(14) . . ?
C16 C15 H15 115.4 . . ?
C14 C15 H15 115.4 . . ?
C17 C15 H15 115.4 . . ?
C15 C16 C10 110.07(14) . . ?
C15 C16 H16A 109.6 . . ?
C10 C16 H16A 109.6 . . ?
C15 C16 H16B 109.6 . . ?
C10 C16 H16B 109.6 . . ?
H16A C16 H16B 108.2 . . ?
C18 C17 C19 107.52(17) . . ?
C18 C17 C13 119.73(16) . . ?
C19 C17 C13 111.56(16) . . ?
C18 C17 C15 119.25(16) . . ?
C19 C17 C15 112.13(15) . . ?
C13 C17 C15 85.42(14) . . ?
C17 C18 H18A 109.5 . . ?
C17 C18 H18B 109.5 . . ?
H18A C18 H18B 109.5 . . ?
C17 C18 H18C 109.5 . . ?
H18A C18 H18C 109.5 . . ?
H18B C18 H18C 109.5 . . ?
C17 C19 H19A 109.5 . . ?
C17 C19 H19B 109.5 . . ?
H19A C19 H19B 109.5 . . ?
C17 C19 H19C 109.5 . . ?
H19A C19 H19C 109.5 . . ?
H19B C19 H19C 109.5 . . ?

loop_
_geom_bond_atom_site_label_1
_geom_bond_atom_site_label_2
_geom_bond_distance
_geom_bond_site_symmetry_2
_geom_bond_publ_flag
C1 C2 1.530(2) . ?
C1 H1A 0.9800 . ?
C1 H1B 0.9800 . ?
C1 H1C 0.9800 . ?
C2 C3 1.511(2) . ?
C2 N9 1.518(2) . ?
C2 H2 1.0000 . ?
C3 C8 1.395(3) . ?
C3 C4 1.396(3) . ?
C4 C5 1.401(3) . ?
C4 H4 0.9500 . ?
C5 C6 1.380(4) . ?
C5 H5 0.9500 . ?
C6 C7 1.377(4) . ?
C6 H6 0.9500 . ?
C7 C8 1.395(3) . ?
C7 H7 0.9500 . ?
C8 H8 0.9500 . ?
N9 C10 1.509(2) . ?
N9 H9A 0.9100 . ?
N9 H9B 0.9100 . ?
C10 C16 1.546(2) . ?
C10 C11 1.550(2) . ?
C10 H10 1.0000 . ?
C11 C12 1.526(3) . ?
C11 C13 1.537(2) . ?
C11 H11 1.0000 . ?
C12 H12A 0.9800 . ?
C12 H12B 0.9800 . ?
C12 H12C 0.9800 . ?
C13 C14 1.553(3) . ?
C13 C17 1.559(3) . ?
C13 H13 1.0000 . ?
C14 C15 1.558(3) . ?
C14 H14A 0.9900 . ?
C14 H14B 0.9900 . ?
C15 C16 1.538(2) . ?
C15 C17 1.560(3) . ?
C15 H15 1.0000 . ?
C16 H16A 0.9900 . ?
C16 H16B 0.9900 . ?
C17 C18 1.522(3) . ?
C17 C19 1.538(2) . ?
C18 H18A 0.9800 . ?
C18 H18B 0.9800 . ?
C18 H18C 0.9800 . ?
C19 H19A 0.9800 . ?
C19 H19B 0.9800 . ?
C19 H19C 0.9800 . ?

loop_
_geom_torsion_atom_site_label_1
_geom_torsion_atom_site_label_2
_geom_torsion_atom_site_label_3
_geom_torsion_atom_site_label_4
_geom_torsion
_geom_torsion_site_symmetry_1
_geom_torsion_site_symmetry_2
_geom_torsion_site_symmetry_3
_geom_torsion_site_symmetry_4
_geom_torsion_publ_flag
N9 C2 C3 C8 -59.39(19) . . . . ?
C1 C2 C3 C8 62.6(2) . . . . ?
N9 C2 C3 C4 125.03(17) . . . . ?
C1 C2 C3 C4 -112.99(19) . . . . ?
C8 C3 C4 C5 -1.0(3) . . . . ?
C2 C3 C4 C5 174.64(16) . . . . ?
C3 C4 C5 C6 -0.1(3) . . . . ?
C4 C5 C6 C7 1.2(3) . . . . ?
C5 C6 C7 C8 -1.2(3) . . . . ?
C4 C3 C8 C7 1.0(3) . . . . ?
C2 C3 C8 C7 -174.55(16) . . . . ?
C6 C7 C8 C3 0.1(3) . . . . ?
C3 C2 N9 C10 -53.81(18) . . . . ?
C1 C2 N9 C10 -177.92(14) . . . . ?
C2 N9 C10 C16 -52.99(19) . . . . ?
C2 N9 C10 C11 179.46(13) . . . . ?
N9 C10 C11 C12 -82.36(17) . . . . ?
C16 C10 C11 C12 151.83(16) . . . . ?
N9 C10 C11 C13 155.58(14) . . . . ?
C16 C10 C11 C13 29.8(2) . . . . ?
C12 C11 C13 C14 -89.53(19) . . . . ?
C10 C11 C13 C14 33.19(19) . . . . ?
C12 C11 C13 C17 174.89(16) . . . . ?
C10 C11 C13 C17 -62.39(19) . . . . ?
C11 C13 C14 C15 -85.48(16) . . . . ?
C17 C13 C14 C15 27.58(13) . . . . ?
C13 C14 C15 C16 83.00(16) . . . . ?
C13 C14 C15 C17 -27.57(13) . . . . ?
C14 C15 C16 C10 -29.4(2) . . . . ?
C17 C15 C16 C10 65.3(2) . . . . ?
N9 C10 C16 C15 -157.12(14) . . . . ?
C11 C10 C16 C15 -31.6(2) . . . . ?
C11 C13 C17 C18 -39.0(2) . . . . ?
C14 C13 C17 C18 -148.80(17) . . . . ?
C11 C13 C17 C19 -165.71(16) . . . . ?
C14 C13 C17 C19 84.46(17) . . . . ?
C11 C13 C17 C15 82.29(16) . . . . ?
C14 C13 C17 C15 -27.55(12) . . . . ?
C16 C15 C17 C18 39.2(2) . . . . ?
C14 C15 C17 C18 149.15(17) . . . . ?
C16 C15 C17 C19 166.05(17) . . . . ?
C14 C15 C17 C19 -83.96(18) . . . . ?
C16 C15 C17 C13 -82.52(16) . . . . ?
C14 C15 C17 C13 27.47(12) . . . . ?
